data_2215487
loop_
_publ_author_name
'Fu, Da-Wei'
'Ye, Heng-Yun'

_publ_section_title Di-\m-chlorido-bis(chlorido{2-[(2<i>S</i>)-pyrrolidin-2-yl]-1<i>H</i>-benzimidazole}cadmium(II))
_journal_coeditor_code GK2093
_journal_issue 10
_journal_name_full 'Acta Crystallographica Section E'
_journal_page_first m2453
_journal_page_last m2453
_journal_paper_doi 10.1107/S1600536807041980
_journal_volume 63
_journal_year 2007
_chemical_formula_iupac '[Cd2 Cl4 (C11 H12 N3)2]'
_chemical_formula_moiety 'C22 H26 Cd2 Cl4 N6'
_chemical_formula_sum 'C22 H26 Cd2 Cl4 N6'
_chemical_formula_weight 741.09
_chemical_name_systematic
;
Di-\m-chlorido-bis(chlorido{2-[(2S)-pyrrolidin-2-yl]-1H-
benzimidazole}cadmium(II))
;
_space_group_IT_number 4
_symmetry_cell_setting monoclinic
_symmetry_space_group_name_Hall 'P 2yb'
_symmetry_space_group_name_H-M 'P 1 21 1'
_atom_sites_solution_hydrogens geom
_atom_sites_solution_primary direct
_atom_sites_solution_secondary difmap
_audit_creation_method SHELXL-97
_cell_angle_alpha 90.00
_cell_angle_beta 99.673(12)
_cell_angle_gamma 90.00
_cell_formula_units_Z 2
_cell_length_a 9.365(6)
_cell_length_b 8.103(5)
_cell_length_c 17.691(12)
_cell_measurement_reflns_used 11574
_cell_measurement_temperature 293(2)
_cell_measurement_theta_max 27.42
_cell_measurement_theta_min 3.33
_cell_volume 1323.4(15)
_computing_cell_refinement 'CrystalClear (Rigaku, 2005)'
_computing_data_collection 'CrystalClear (Rigaku, 2005)'
_computing_data_reduction 'CrystalClear (Rigaku, 2005)'
_computing_molecular_graphics 'SHELXTL/PC (Sheldrick, 1999)'
_computing_publication_material 'SHELXTL/PC (Sheldrick, 1999)'
_computing_structure_refinement 'SHELXL97 (Sheldrick, 1997)'
_computing_structure_solution 'SHELXS97 (Sheldrick, 1997)'
_diffrn_ambient_temperature 293(2)
_diffrn_detector_area_resol_mean 13.66
_diffrn_measured_fraction_theta_full 0.994
_diffrn_measured_fraction_theta_max 0.994
_diffrn_measurement_device_type 'Rigaku Mercury2 CCD'
_diffrn_measurement_method \w
_diffrn_radiation_monochromator graphite
_diffrn_radiation_source 'fine-focus sealed tube'
_diffrn_radiation_type MoK\a
_diffrn_radiation_wavelength 0.71073
_diffrn_reflns_av_R_equivalents 0.0364
_diffrn_reflns_av_sigmaI/netI 0.0456
_diffrn_reflns_limit_h_max 12
_diffrn_reflns_limit_h_min -12
_diffrn_reflns_limit_k_max 10
_diffrn_reflns_limit_k_min -10
_diffrn_reflns_limit_l_max 22
_diffrn_reflns_limit_l_min -22
_diffrn_reflns_number 13823
_diffrn_reflns_theta_full 27.50
_diffrn_reflns_theta_max 27.50
_diffrn_reflns_theta_min 3.35
_diffrn_standards_decay_% 0
_diffrn_standards_interval_count 0
_diffrn_standards_interval_time 0
_diffrn_standards_number 0
_exptl_absorpt_coefficient_mu 2.034
_exptl_absorpt_correction_T_max 1.0000
_exptl_absorpt_correction_T_min 0.7013
_exptl_absorpt_correction_type multi-scan
_exptl_absorpt_process_details '(CrystalClear; Rigaku, 2005)'
_exptl_crystal_colour Colourless
_exptl_crystal_density_diffrn 1.860
_exptl_crystal_density_method 'not measured'
_exptl_crystal_description Prism
_exptl_crystal_F_000 728
_exptl_crystal_size_max 0.4
_exptl_crystal_size_mid 0.3
_exptl_crystal_size_min 0.3
_refine_diff_density_max 0.567
_refine_diff_density_min -0.304
_refine_ls_abs_structure_details 'Flack (1983)'
_refine_ls_abs_structure_Flack -0.03(2)
_refine_ls_extinction_method none
_refine_ls_goodness_of_fit_ref 1.042
_refine_ls_hydrogen_treatment constr
_refine_ls_matrix_type full
_refine_ls_number_parameters 317
_refine_ls_number_reflns 6010
_refine_ls_number_restraints 1
_refine_ls_restrained_S_all 1.042
_refine_ls_R_factor_all 0.0305
_refine_ls_R_factor_gt 0.0274
_refine_ls_shift/su_max 0.001
_refine_ls_shift/su_mean 0.000
_refine_ls_structure_factor_coef Fsqd
_refine_ls_weighting_details 'calc w=1/[\s^2^(Fo^2^)+(0.0194P)^2^+0.0229P] where P=(Fo^2^+2Fc^2^)/3'
_refine_ls_weighting_scheme calc
_refine_ls_wR_factor_gt 0.0594
_refine_ls_wR_factor_ref 0.0607
_reflns_number_gt 5622
_reflns_number_total 6010
_reflns_threshold_expression I>2\s(I)
_cod_data_source_file gk2093.cif
_cod_data_source_block I
_cod_original_sg_symbol_H-M 'P 21'
_cod_database_code 2215487
_cod_database_fobs_code 2215487

loop_
_symmetry_equiv_pos_as_xyz
'x, y, z'
'-x, y+1/2, -z'

loop_
_atom_site_type_symbol
_atom_site_label
_atom_site_fract_x
_atom_site_fract_y
_atom_site_fract_z
_atom_site_U_iso_or_equiv
_atom_site_adp_type
_atom_site_calc_flag
_atom_site_refinement_flags
_atom_site_occupancy
_atom_site_disorder_assembly
_atom_site_disorder_group
Cd Cd1 0.89212(3) 0.09969(3) 0.681550(14) 0.03784(7) Uani d . 1 . .
Cd Cd2 0.70149(3) -0.19423(3) 0.803532(14) 0.03883(7) Uani d . 1 A .
Cl Cl1 0.94116(11) -0.02794(13) 0.81846(6) 0.0536(3) Uani d . 1 . .
Cl Cl2 0.64668(9) -0.04558(12) 0.67049(5) 0.0442(2) Uani d . 1 . .
Cl Cl3 1.03862(11) -0.05990(11) 0.60033(5) 0.0499(2) Uani d . 1 . .
Cl Cl4 0.55426(12) -0.04372(12) 0.88338(6) 0.0538(2) Uani d . 1 . .
N N1 0.8156(3) 0.2880(3) 0.57844(15) 0.0387(6) Uani d . 1 . .
H H1A 0.8586 0.2380 0.5428 0.046 Uiso d R 1 . .
N N2 0.9917(3) 0.3464(3) 0.72100(14) 0.0341(6) Uani d . 1 . .
N N3 1.0317(3) 0.6107(4) 0.69852(15) 0.0389(6) Uani d . 1 . .
H H3A 1.0233 0.7052 0.6761 0.047 Uiso d R 1 . .
N N4 0.8371(3) -0.4053(4) 0.88192(15) 0.0398(6) Uani d . 1 . .
H H4C 0.9229 -0.4063 0.8655 0.048 Uiso d R 1 A .
N N5 0.5980(3) -0.4390(3) 0.76447(15) 0.0359(7) Uani d . 1 . .
N N6 0.5622(3) -0.7033(4) 0.78519(16) 0.0403(7) Uani d . 1 . .
H H6A 0.5742 -0.7996 0.8057 0.048 Uiso d R 1 A .
C C1 0.4788(4) -0.4917(4) 0.71093(19) 0.0372(8) Uani d . 1 A .
C C2 0.3925(4) -0.4088(6) 0.6516(2) 0.0499(9) Uani d . 1 . .
H H2A 0.4059 -0.2969 0.6434 0.060 Uiso d R 1 A .
C C3 0.2868(4) -0.4999(6) 0.6066(2) 0.0522(10) Uani d . 1 A .
H H3B 0.2275 -0.4476 0.5662 0.063 Uiso d R 1 . .
C C4 0.2664(4) -0.6681(6) 0.6188(2) 0.0504(10) Uani d . 1 . .
H H4A 0.1945 -0.7250 0.5864 0.061 Uiso d R 1 A .
C C5 0.3504(4) -0.7521(5) 0.6781(2) 0.0478(9) Uani d . 1 A .
H H5A 0.3363 -0.8634 0.6874 0.057 Uiso d R 1 . .
C C6 0.4568(4) -0.6603(4) 0.7237(2) 0.0389(8) Uani d . 1 A .
C C7 0.6417(4) -0.5683(4) 0.80687(18) 0.0344(8) Uani d . 1 A .
C C8 0.7681(4) -0.5709(4) 0.87137(19) 0.0400(8) Uani d . 1 A .
H H8A 0.8393 -0.6513 0.8594 0.048 Uiso d R 1 . .
C C9 0.7265(5) -0.6156(6) 0.9492(2) 0.0632(12) Uani d P 0.83(2) A 1
H H9A 0.6288 -0.6592 0.9427 0.076 Uiso calc PR 0.83(2) A 1
H H9B 0.7927 -0.6971 0.9757 0.076 Uiso calc PR 0.83(2) A 1
C C9' 0.7265(5) -0.6156(6) 0.9492(2) 0.0632(12) Uani d P 0.17(2) A 2
H H9'A 0.6271 -0.5849 0.9512 0.076 Uiso calc PR 0.17(2) A 2
H H9'B 0.7386 -0.7328 0.9596 0.076 Uiso calc PR 0.17(2) A 2
C C10 0.7372(11) -0.4563(12) 0.9930(3) 0.067(3) Uani d P 0.83(2) A 1
H H10A 0.6478 -0.3939 0.9814 0.080 Uiso calc PR 0.83(2) A 1
H H10B 0.7588 -0.4761 1.0479 0.080 Uiso calc PR 0.83(2) A 1
C C10' 0.827(6) -0.520(3) 1.0028(14) 0.060(11) Uani d P 0.17(2) A 2
H H10C 0.9152 -0.5819 1.0188 0.072 Uiso calc PR 0.17(2) A 2
H H10D 0.7845 -0.4950 1.0479 0.072 Uiso calc PR 0.17(2) A 2
C C11 0.8590(5) -0.3676(6) 0.9658(2) 0.0608(12) Uani d P 0.83(2) A 1
H H11A 0.8537 -0.2498 0.9747 0.073 Uiso calc PR 0.83(2) A 1
H H11B 0.9520 -0.4084 0.9915 0.073 Uiso calc PR 0.83(2) A 1
C C11' 0.8590(5) -0.3676(6) 0.9658(2) 0.0608(12) Uani d P 0.17(2) A 2
H H11C 0.9581 -0.3336 0.9840 0.073 Uiso calc PR 0.17(2) A 2
H H11D 0.7944 -0.2801 0.9762 0.073 Uiso calc PR 0.17(2) A 2
C C12 1.0924(3) 0.4106(4) 0.78235(18) 0.0330(7) Uani d . 1 . .
C C13 1.1658(4) 0.3332(5) 0.8477(2) 0.0488(10) Uani d . 1 . .
H H13A 1.1499 0.2229 0.8582 0.059 Uiso d R 1 . .
C C14 1.2641(5) 0.4293(6) 0.8966(2) 0.0565(11) Uani d . 1 . .
H H14A 1.3155 0.3809 0.9405 0.068 Uiso d R 1 . .
C C15 1.2880(4) 0.5930(6) 0.8813(2) 0.0527(10) Uani d . 1 . .
H H15A 1.3553 0.6520 0.9156 0.063 Uiso d R 1 . .
C C16 1.2163(4) 0.6723(5) 0.8167(2) 0.0479(10) Uani d . 1 . .
H H16A 1.2320 0.7827 0.8064 0.057 Uiso d R 1 . .
C C17 1.1176(4) 0.5762(4) 0.76791(18) 0.0360(7) Uani d . 1 . .
C C18 0.9634(4) 0.4698(4) 0.67212(18) 0.0321(7) Uani d . 1 . .
C C19 0.8754(4) 0.4578(4) 0.59312(18) 0.0341(7) Uani d . 1 . .
H H19A 0.9402 0.4804 0.5563 0.041 Uiso d R 1 . .
C C20 0.7473(4) 0.5766(5) 0.5758(2) 0.0531(10) Uani d . 1 . .
H H20A 0.7757 0.6793 0.5543 0.064 Uiso d R 1 . .
H H20B 0.7066 0.6006 0.6216 0.064 Uiso d R 1 . .
C C21 0.6403(4) 0.4832(5) 0.5179(2) 0.0514(10) Uani d . 1 . .
H H21A 0.5422 0.5239 0.5156 0.062 Uiso d R 1 . .
H H21B 0.6664 0.4889 0.4672 0.062 Uiso d R 1 . .
C C22 0.6568(4) 0.3081(6) 0.5497(2) 0.0472(8) Uani d . 1 . .
H H22A 0.6021 0.2945 0.5913 0.057 Uiso d R 1 . .
H H22B 0.6231 0.2278 0.5101 0.057 Uiso d R 1 . .

loop_
_atom_site_aniso_label
_atom_site_aniso_U_11
_atom_site_aniso_U_22
_atom_site_aniso_U_33
_atom_site_aniso_U_12
_atom_site_aniso_U_13
_atom_site_aniso_U_23
Cd1 0.04699(14) 0.02405(12) 0.04211(14) -0.00259(11) 0.00645(10) 0.00146(10)
Cd2 0.05097(15) 0.02408(12) 0.04213(14) -0.00421(11) 0.00980(11) -0.00005(10)
Cl1 0.0559(6) 0.0497(6) 0.0501(5) -0.0185(5) -0.0057(4) 0.0168(5)
Cl2 0.0464(5) 0.0394(5) 0.0442(5) -0.0079(4) -0.0002(4) 0.0072(4)
Cl3 0.0707(6) 0.0331(4) 0.0523(5) 0.0026(4) 0.0285(5) 0.0066(4)
Cl4 0.0748(6) 0.0339(5) 0.0594(6) 0.0037(5) 0.0305(5) 0.0009(4)
N1 0.0454(16) 0.0296(14) 0.0396(15) 0.0028(13) 0.0031(12) -0.0069(13)
N2 0.0406(15) 0.0281(15) 0.0321(14) -0.0051(12) 0.0015(12) 0.0026(11)
N3 0.0501(16) 0.0257(14) 0.0388(15) -0.0055(15) 0.0017(12) 0.0033(14)
N4 0.0415(15) 0.0361(14) 0.0431(15) -0.0023(15) 0.0108(12) 0.0015(14)
N5 0.0498(17) 0.0247(15) 0.0336(15) -0.0022(12) 0.0082(12) -0.0002(11)
N6 0.0535(17) 0.0223(13) 0.0452(16) -0.0026(15) 0.0084(13) 0.0002(14)
C1 0.0413(19) 0.0369(18) 0.0348(18) -0.0063(16) 0.0101(14) -0.0011(15)
C2 0.052(2) 0.047(2) 0.050(2) -0.007(2) 0.0064(17) 0.012(2)
C3 0.045(2) 0.068(3) 0.042(2) -0.002(2) 0.0037(17) 0.007(2)
C4 0.040(2) 0.068(3) 0.045(2) -0.016(2) 0.0108(16) -0.014(2)
C5 0.052(2) 0.037(2) 0.058(2) -0.0125(18) 0.0189(18) -0.0133(18)
C6 0.0426(19) 0.034(2) 0.0428(19) -0.0035(15) 0.0161(15) -0.0043(15)
C7 0.045(2) 0.0286(17) 0.0333(17) -0.0022(15) 0.0158(15) 0.0020(14)
C8 0.051(2) 0.0294(17) 0.0381(18) -0.0009(16) 0.0027(15) -0.0003(14)
C9 0.086(3) 0.058(3) 0.043(2) -0.027(2) 0.003(2) 0.012(2)
C9' 0.086(3) 0.058(3) 0.043(2) -0.027(2) 0.003(2) 0.012(2)
C10 0.089(5) 0.076(6) 0.038(3) -0.021(4) 0.019(3) -0.006(3)
C10' 0.11(3) 0.041(15) 0.029(12) 0.020(16) -0.002(14) 0.000(10)
C11 0.079(3) 0.054(3) 0.045(2) -0.019(2) -0.002(2) -0.0026(19)
C11' 0.079(3) 0.054(3) 0.045(2) -0.019(2) -0.002(2) -0.0026(19)
C12 0.0392(17) 0.0326(18) 0.0283(16) -0.0026(14) 0.0085(13) 0.0002(13)
C13 0.055(2) 0.048(2) 0.0392(19) -0.0135(18) -0.0050(16) 0.0118(17)
C14 0.063(3) 0.065(3) 0.037(2) -0.015(2) -0.0062(18) 0.0075(19)
C15 0.052(2) 0.068(3) 0.0374(19) -0.017(2) 0.0045(16) -0.012(2)
C16 0.051(2) 0.039(2) 0.053(2) -0.0126(17) 0.0070(18) -0.0086(18)
C17 0.0454(18) 0.0308(18) 0.0328(17) -0.0022(16) 0.0097(14) -0.0050(14)
C18 0.0384(18) 0.0268(16) 0.0319(16) -0.0034(14) 0.0088(14) 0.0010(14)
C19 0.0390(17) 0.0338(17) 0.0305(17) -0.0015(14) 0.0086(13) 0.0017(14)
C20 0.063(2) 0.034(2) 0.059(2) 0.0101(19) 0.0006(19) 0.0048(18)
C21 0.044(2) 0.056(3) 0.051(2) 0.0107(19) -0.0026(16) 0.0069(19)
C22 0.0424(19) 0.048(2) 0.048(2) -0.003(2) -0.0006(15) 0.000(2)

loop_
_atom_type_symbol
_atom_type_description
_atom_type_scat_dispersion_real
_atom_type_scat_dispersion_imag
_atom_type_scat_source
C C 0.0033 0.0016 'International Tables Vol C Tables 4.2.6.8 and 6.1.1.4'
H H 0.0000 0.0000 'International Tables Vol C Tables 4.2.6.8 and 6.1.1.4'
N N 0.0061 0.0033 'International Tables Vol C Tables 4.2.6.8 and 6.1.1.4'
Cl Cl 0.1484 0.1585 'International Tables Vol C Tables 4.2.6.8 and 6.1.1.4'
Cd Cd -0.8075 1.2024 'International Tables Vol C Tables 4.2.6.8 and 6.1.1.4'

loop_
_geom_angle_atom_site_label_1
_geom_angle_atom_site_label_2
_geom_angle_atom_site_label_3
_geom_angle
N2 Cd1 N1 74.18(10)
N2 Cd1 Cl3 113.28(8)
N1 Cd1 Cl3 90.84(8)
N2 Cd1 Cl2 138.31(7)
N1 Cd1 Cl2 94.86(8)
Cl3 Cd1 Cl2 106.85(5)
N2 Cd1 Cl1 93.71(8)
N1 Cd1 Cl1 161.07(7)
Cl3 Cd1 Cl1 107.49(5)
Cl2 Cd1 Cl1 84.50(3)
N2 Cd1 Cd2 125.37(7)
N1 Cd1 Cd2 135.57(7)
Cl3 Cd1 Cd2 110.63(5)
Cl2 Cd1 Cd2 42.55(3)
Cl1 Cd1 Cd2 42.11(3)
N5 Cd2 N4 73.29(11)
N5 Cd2 Cl4 110.95(8)
N4 Cd2 Cl4 108.18(8)
N5 Cd2 Cl1 143.62(8)
N4 Cd2 Cl1 86.97(8)
Cl4 Cd2 Cl1 104.08(5)
N5 Cd2 Cl2 96.87(8)
N4 Cd2 Cl2 147.63(7)
Cl4 Cd2 Cl2 104.14(5)
Cl1 Cd2 Cl2 83.57(4)
N5 Cd2 Cd1 125.88(7)
N4 Cd2 Cd1 120.66(8)
Cl4 Cd2 Cd1 111.91(5)
Cl1 Cd2 Cd1 42.30(3)
Cl2 Cd2 Cd1 41.42(3)
Cd2 Cl1 Cd1 95.59(4)
Cd2 Cl1 Cl2 48.51(3)
Cd1 Cl1 Cl2 47.23(3)
Cd1 Cl2 Cd2 96.03(3)
Cd1 Cl2 Cl1 48.26(4)
Cd2 Cl2 Cl1 47.92(3)
C19 N1 C22 106.4(3)
C19 N1 Cd1 113.56(19)
C22 N1 Cd1 118.7(2)
C19 N1 H1A 109.8
C22 N1 H1A 110.3
Cd1 N1 H1A 97.7
C18 N2 C12 105.0(3)
C18 N2 Cd1 116.1(2)
C12 N2 Cd1 138.5(2)
C18 N3 C17 107.9(3)
C18 N3 H3A 126.2
C17 N3 H3A 125.9
C8 N4 C11 107.0(3)
C8 N4 Cd2 112.98(19)
C11 N4 Cd2 113.3(3)
C8 N4 H4C 110.1
C11 N4 H4C 110.0
Cd2 N4 H4C 103.5
C7 N5 C1 106.2(3)
C7 N5 Cd2 116.6(2)
C1 N5 Cd2 136.3(2)
C7 N6 C6 107.9(3)
C7 N6 H6A 126.2
C6 N6 H6A 125.9
C2 C1 N5 131.3(3)
C2 C1 C6 120.7(4)
N5 C1 C6 107.9(3)
C3 C2 C1 116.7(4)
C3 C2 H2A 122.3
C1 C2 H2A 121.0
C2 C3 C4 122.5(4)
C2 C3 H3B 118.6
C4 C3 H3B 118.9
C5 C4 C3 121.5(4)
C5 C4 H4A 119.1
C3 C4 H4A 119.4
C4 C5 C6 116.1(4)
C4 C5 H5A 122.2
C6 C5 H5A 121.8
N6 C6 C5 132.0(4)
N6 C6 C1 105.5(3)
C5 C6 C1 122.5(4)
N5 C7 N6 112.5(3)
N5 C7 C8 125.2(3)
N6 C7 C8 122.3(3)
N4 C8 C7 110.7(3)
N4 C8 C9 105.7(3)
C7 C8 C9 113.5(3)
N4 C8 H8A 109.3
C7 C8 H8A 108.9
C9 C8 H8A 108.7
C10 C9 C8 104.8(4)
C10 C9 H9A 110.8
C8 C9 H9A 110.8
C10 C9 H9B 110.8
C8 C9 H9B 110.8
H9A C9 H9B 108.9
C11 C10 C9 103.6(5)
C11 C10 H10A 111.0
C9 C10 H10A 111.0
C11 C10 H10B 111.0
C9 C10 H10B 111.0
H10A C10 H10B 109.0
H10C C10' H10D 108.3
N4 C11 C10 103.7(4)
N4 C11 H11A 111.0
C10 C11 H11A 111.0
N4 C11 H11B 111.0
C10 C11 H11B 111.0
H11A C11 H11B 109.0
C13 C12 C17 120.7(3)
C13 C12 N2 130.2(3)
C17 C12 N2 109.0(3)
C12 C13 C14 116.6(4)
C12 C13 H13A 121.8
C14 C13 H13A 121.6
C15 C14 C13 121.9(4)
C15 C14 H14A 119.4
C13 C14 H14A 118.7
C14 C15 C16 122.5(4)
C14 C15 H15A 118.8
C16 C15 H15A 118.8
C15 C16 C17 115.6(4)
C15 C16 H16A 122.6
C17 C16 H16A 121.8
N3 C17 C16 131.8(4)
N3 C17 C12 105.5(3)
C16 C17 C12 122.7(3)
N2 C18 N3 112.5(3)
N2 C18 C19 125.4(3)
N3 C18 C19 122.0(3)
N1 C19 C18 110.7(3)
N1 C19 C20 106.7(3)
C18 C19 C20 115.8(3)
N1 C19 H19A 108.2
C18 C19 H19A 107.6
C20 C19 H19A 107.6
C21 C20 C19 103.2(3)
C21 C20 H20A 111.0
C19 C20 H20A 111.1
C21 C20 H20B 110.9
C19 C20 H20B 111.4
H20A C20 H20B 109.1
C20 C21 C22 101.6(3)
C20 C21 H21A 111.9
C22 C21 H21A 111.6
C20 C21 H21B 111.2
C22 C21 H21B 111.1
H21A C21 H21B 109.2
N1 C22 C21 105.0(3)
N1 C22 H22A 110.6
C21 C22 H22A 110.6
N1 C22 H22B 110.9
C21 C22 H22B 110.9
H22A C22 H22B 108.9

loop_
_geom_bond_atom_site_label_1
_geom_bond_atom_site_label_2
_geom_bond_distance
_geom_bond_publ_flag
Cd1 N2 2.266(3) y
Cd1 N1 2.394(3) y
Cd1 Cl3 2.5063(14) y
Cd1 Cl2 2.5605(16) y
Cd1 Cl1 2.6026(18) y
Cd1 Cd2 3.8485(16) y
Cd2 N5 2.264(3) ?
Cd2 N4 2.422(3) ?
Cd2 Cl4 2.4574(14) ?
Cd2 Cl1 2.5931(16) ?
Cd2 Cl2 2.6169(17) ?
Cl1 Cl2 3.472(2) y
N1 C19 1.492(4) ?
N1 C22 1.497(4) ?
N1 H1A 0.9002 ?
N2 C18 1.319(4) ?
N2 C12 1.412(4) ?
N3 C18 1.353(4) ?
N3 C17 1.379(4) ?
N3 H3A 0.8600 ?
N4 C8 1.488(5) ?
N4 C11 1.495(5) ?
N4 H4C 0.9001 ?
N5 C7 1.313(4) ?
N5 C1 1.404(4) ?
N6 C7 1.343(4) ?
N6 C6 1.384(4) ?
N6 H6A 0.8600 ?
C1 C2 1.386(5) ?
C1 C6 1.406(5) ?
C2 C3 1.376(6) ?
C2 H2A 0.9300 ?
C3 C4 1.398(6) ?
C3 H3B 0.9300 ?
C4 C5 1.380(6) ?
C4 H4A 0.9300 ?
C5 C6 1.388(5) ?
C5 H5A 0.9300 ?
C7 C8 1.500(5) ?
C8 C9 1.536(5) ?
C8 H8A 0.9800 ?
C9 C10 1.500(9) ?
C9 H9A 0.9700 ?
C9 H9B 0.9700 ?
C10 C11 1.495(7) ?
C10 H10A 0.9700 ?
C10 H10B 0.9700 ?
C10' H10C 0.9700 ?
C10' H10D 0.9700 ?
C11 H11A 0.9700 ?
C11 H11B 0.9700 ?
C12 C13 1.391(5) ?
C12 C17 1.393(5) ?
C13 C14 1.391(6) ?
C13 H13A 0.9300 ?
C14 C15 1.379(7) ?
C14 H14A 0.9299 ?
C15 C16 1.382(6) ?
C15 H15A 0.9300 ?
C16 C17 1.392(5) ?
C16 H16A 0.9300 ?
C18 C19 1.502(4) ?
C19 C20 1.529(5) ?
C19 H19A 0.9800 ?
C20 C21 1.511(5) ?
C20 H20A 0.9700 ?
C20 H20B 0.9701 ?
C21 C22 1.525(6) ?
C21 H21A 0.9700 ?
C21 H21B 0.9699 ?
C22 H22A 0.9700 ?
C22 H22B 0.9701 ?

loop_
_geom_hbond_atom_site_label_D
_geom_hbond_atom_site_label_H
_geom_hbond_atom_site_label_A
_geom_hbond_site_symmetry_A
_geom_hbond_distance_DH
_geom_hbond_distance_HA
_geom_hbond_distance_DA
_geom_hbond_angle_DHA
N3 H3A Cl3 1_565 0.86 2.35 3.191(3) 168
N6 H6A Cl4 1_545 0.86 2.43 3.267(4) 164
